data_7226642
loop_
_publ_author_name
'Zhang, Haifeng'
'Liu, Rui'
'Zhang, Jin'
'Li, Yahong'
'Liu, Wei'

_publ_section_title
;
 Chair-like [LnIII4CoIII2] (Ln = Dy, Eu, Gd, Tb) clusters including a
 [DyIII4CoIII2] single molecule magnet
;
_journal_issue 42
_journal_name_full CrystEngComm
_journal_page_first 8246
_journal_paper_doi 10.1039/C6CE01589A
_journal_volume 18
_journal_year 2016
_chemical_formula_moiety 'C70 H72 Co2 N10 O32 Tb4, 2(C2 H6 O)'
_chemical_formula_sum 'C74 H84 Co2 N10 O34 Tb4'
_chemical_formula_weight 2411.05
_space_group_crystal_system monoclinic
_space_group_IT_number 14
_space_group_name_Hall '-P 2ybc'
_space_group_name_H-M_alt 'P 1 21/c 1'
_symmetry_space_group_name_Hall '-P 2ybc'
_symmetry_space_group_name_H-M 'P 1 21/c 1'
_atom_sites_solution_hydrogens mixed
_audit_creation_method SHELXL-2014/7
_audit_update_record
;
2016-09-19 deposited with the CCDC.
2016-09-23 downloaded from the CCDC.
;
_cell_angle_alpha 90
_cell_angle_beta 103.988(3)
_cell_angle_gamma 90
_cell_formula_units_Z 2
_cell_length_a 12.371(2)
_cell_length_b 19.544(3)
_cell_length_c 18.941(3)
_cell_measurement_reflns_used 6766
_cell_measurement_temperature 296(2)
_cell_measurement_theta_max 26.88
_cell_measurement_theta_min 2.22
_cell_volume 4443.7(12)
_computing_cell_refinement 'SAINT (Bruker, 2005)'
_computing_data_collection 'APEX-II (Bruker, 2005)'
_computing_data_reduction 'SAINT (Bruker, 2005)'
_computing_molecular_graphics 'SHELXL-2014/7 (Sheldrick, 2014) and DIAMOND (Brandenburg, 1999)'
_computing_publication_material 'SHELXL-2014/7 (Sheldrick, 2014)'
_computing_structure_refinement 'SHELXL-2014/7 (Sheldrick, 2014)'
_computing_structure_solution 'SHELXS-97 (Sheldrick, 2008)'
_diffrn_ambient_temperature 296(2)
_diffrn_measured_fraction_theta_full 0.999
_diffrn_measured_fraction_theta_max 0.969
_diffrn_measurement_device_type 'Bruker APEXII CCD'
_diffrn_measurement_method '\f and \w scans'
_diffrn_radiation_type MoK\a
_diffrn_radiation_wavelength 0.71073
_diffrn_reflns_av_R_equivalents 0.0544
_diffrn_reflns_av_unetI/netI 0.0812
_diffrn_reflns_Laue_measured_fraction_full 0.999
_diffrn_reflns_Laue_measured_fraction_max 0.969
_diffrn_reflns_limit_h_max 11
_diffrn_reflns_limit_h_min -16
_diffrn_reflns_limit_k_max 25
_diffrn_reflns_limit_k_min -22
_diffrn_reflns_limit_l_max 24
_diffrn_reflns_limit_l_min -19
_diffrn_reflns_number 25624
_diffrn_reflns_point_group_measured_fraction_full 0.999
_diffrn_reflns_point_group_measured_fraction_max 0.969
_diffrn_reflns_theta_full 25.242
_diffrn_reflns_theta_max 27.611
_diffrn_reflns_theta_min 1.521
_diffrn_source 'fine-focus sealed tube'
_exptl_absorpt_coefficient_mu 3.593
_exptl_absorpt_correction_T_max 0.5803
_exptl_absorpt_correction_T_min 0.5192
_exptl_absorpt_correction_type multi-scan
_exptl_absorpt_process_details 'SADABS (Bruker, 2005)'
_exptl_crystal_colour green
_exptl_crystal_density_diffrn 1.802
_exptl_crystal_density_meas ?
_exptl_crystal_density_method 'not measured'
_exptl_crystal_description block
_exptl_crystal_F_000 2368
_exptl_crystal_size_max 0.210
_exptl_crystal_size_mid 0.190
_exptl_crystal_size_min 0.170
_refine_diff_density_max 1.715
_refine_diff_density_min -2.224
_refine_diff_density_rms 0.159
_refine_ls_extinction_method none
_refine_ls_goodness_of_fit_ref 1.019
_refine_ls_hydrogen_treatment mixed
_refine_ls_matrix_type full
_refine_ls_number_parameters 567
_refine_ls_number_reflns 10012
_refine_ls_number_restraints 28
_refine_ls_restrained_S_all 1.020
_refine_ls_R_factor_all 0.0923
_refine_ls_R_factor_gt 0.0470
_refine_ls_shift/su_max 0.001
_refine_ls_shift/su_mean 0.000
_refine_ls_structure_factor_coef Fsqd
_refine_ls_weighting_details 'w=1/[\s^2^(Fo^2^)+(0.0486P)^2^] where P=(Fo^2^+2Fc^2^)/3'
_refine_ls_weighting_scheme calc
_refine_ls_wR_factor_gt 0.0907
_refine_ls_wR_factor_ref 0.1059
_reflns_Friedel_coverage 0.000
_reflns_number_gt 6766
_reflns_number_total 10012
_reflns_threshold_expression 'I > 2\s(I)'
_cod_data_source_file c6ce01589a2.cif
_cod_data_source_block t
_cod_depositor_comments
;
The following automatic conversions were performed:

'_exptl_crystal_density_meas' value 'not measured' was changed to '?'
- the value is perceived as not measured.

Automatic conversion script
Id: cif_fix_values 4268 2015-11-12 08:31:59Z antanas 

 Adding full bibliography for 7226639--7226642.cif.
;
_cod_original_cell_volume 4443.6(13)
_cod_database_code 7226642
_shelx_shelxl_version_number 2014/7
_shelx_space_group_comment
;
The symmetry employed for this shelxl refinement is uniquely defined
by the following loop, which should always be used as a source of
symmetry information in preference to the above space-group names.
They are only intended as comments.
;
_shelx_estimated_absorpt_t_min 0.519
_shelx_estimated_absorpt_t_max 0.580

loop_
_space_group_symop_operation_xyz
'x, y, z'
'-x, y+1/2, -z+1/2'
'-x, -y, -z'
'x, -y-1/2, z-1/2'

loop_
_atom_site_label
_atom_site_type_symbol
_atom_site_fract_x
_atom_site_fract_y
_atom_site_fract_z
_atom_site_U_iso_or_equiv
_atom_site_adp_type
_atom_site_occupancy
_atom_site_site_symmetry_order
_atom_site_calc_flag
_atom_site_refinement_flags_posn
_atom_site_refinement_flags_adp
Tb2 Tb 0.36263(3) 0.45648(2) 0.51417(2) 0.02614(9) Uani 1 1 d . .
Tb1 Tb 0.44678(3) 0.64394(2) 0.56998(2) 0.02781(9) Uani 1 1 d . .
O1 O 0.5148(4) 0.5327(2) 0.5639(2) 0.0265(10) Uani 1 1 d . .
O13 O 0.5805(4) 0.6337(2) 0.6891(2) 0.0414(12) Uani 1 1 d . .
O11 O 0.2946(3) 0.5726(2) 0.4994(2) 0.0319(10) Uani 1 1 d . .
O16 O 0.4433(4) 0.7475(2) 0.6353(2) 0.0418(12) Uani 1 1 d . .
O7 O 0.1581(4) 0.4418(3) 0.4738(3) 0.0493(13) Uani 1 1 d . .
O10 O 0.3320(4) 0.4851(2) 0.6261(2) 0.0417(12) Uani 1 1 d . .
O6 O 0.2382(5) 0.4668(3) 0.3879(3) 0.0484(13) Uani 1 1 d . .
O9 O 0.3563(4) 0.5955(2) 0.6548(2) 0.0404(12) Uani 1 1 d . .
O12 O 0.2543(4) 0.6765(2) 0.5267(3) 0.0468(13) Uani 1 1 d . .
O14 O 0.5854(5) 0.5267(3) 0.7191(3) 0.0587(15) Uani 1 1 d . .
N3 N 0.1488(6) 0.4572(3) 0.4078(4) 0.0520(17) Uani 1 1 d . .
N4 N 0.5929(5) 0.5873(3) 0.7373(3) 0.0465(16) Uani 1 1 d . .
O15 O 0.6127(7) 0.6038(3) 0.8011(3) 0.092(2) Uani 1 1 d . .
N5 N 0.3854(7) 0.8543(3) 0.6538(4) 0.066(2) Uani 1 1 d . .
C29 C 0.3265(7) 0.5360(3) 0.6651(4) 0.0425(18) Uani 1 1 d . .
O8 O 0.0581(5) 0.4610(4) 0.3654(3) 0.088(2) Uani 1 1 d . .
C31 C 0.2230(6) 0.6171(4) 0.5060(4) 0.0384(16) Uani 1 1 d . .
C33 C 0.3694(8) 0.7888(4) 0.6381(4) 0.051(2) Uani 1 1 d . .
H33 H 0.2967 0.7725 0.6283 0.061 Uiso 1 1 calc R U
C30 C 0.2770(10) 0.5240(4) 0.7289(5) 0.084(3) Uani 1 1 d . .
H30A H 0.1977 0.5300 0.7141 0.127 Uiso 1 1 calc R U
H30B H 0.3080 0.5560 0.7668 0.127 Uiso 1 1 calc R U
H30C H 0.2936 0.4782 0.7466 0.127 Uiso 1 1 calc R U
C32 C 0.1022(7) 0.5976(5) 0.4901(6) 0.083(3) Uani 1 1 d . .
H32A H 0.0909 0.5652 0.5256 0.125 Uiso 1 1 calc R U
H32B H 0.0804 0.5776 0.4425 0.125 Uiso 1 1 calc R U
H32C H 0.0581 0.6377 0.4919 0.125 Uiso 1 1 calc R U
C35 C 0.4958(10) 0.8846(5) 0.6656(6) 0.095(4) Uani 1 1 d . .
H35A H 0.5500 0.8491 0.6671 0.142 Uiso 1 1 calc R U
H35B H 0.5128 0.9090 0.7110 0.142 Uiso 1 1 calc R U
H35C H 0.4976 0.9157 0.6266 0.142 Uiso 1 1 calc R U
C34 C 0.2938(11) 0.9017(5) 0.6526(6) 0.112(4) Uani 1 1 d . .
H34A H 0.2753 0.9253 0.6068 0.168 Uiso 1 1 calc R U
H34B H 0.3159 0.9343 0.6913 0.168 Uiso 1 1 calc R U
H34C H 0.2301 0.8767 0.6589 0.168 Uiso 1 1 calc R U
C36 C 1.026(4) 1.014(2) 0.6017(16) 0.49(3) Uani 1 1 d D U
H36A H 1.0851 0.9938 0.5827 0.584 Uiso 1 1 calc R U
H36B H 0.9916 1.0518 0.5720 0.584 Uiso 1 1 calc R U
O17 O 1.059(3) 1.029(2) 0.6778(14) 0.67(4) Uani 1 1 d D .
H17A H 1.1036 1.0609 0.6845 1.012 Uiso 1 1 calc R U
C37 C 0.941(4) 0.960(2) 0.616(3) 0.58(4) Uani 1 1 d D U
H37A H 0.9058 0.9359 0.5723 0.874 Uiso 1 1 d R U
H37B H 0.9821 0.9290 0.6512 0.874 Uiso 1 1 d R U
H37C H 0.8861 0.9834 0.6348 0.874 Uiso 1 1 d R U
Co1 Co 0.57372(7) 0.70048(4) 0.45348(4) 0.0273(2) Uani 1 1 d . .
N1 N 0.5149(4) 0.7296(3) 0.3557(3) 0.0304(12) Uani 1 1 d . U
N2 N 0.6639(5) 0.7804(3) 0.4763(3) 0.0351(13) Uani 1 1 d . .
C14 C 0.4046(5) 0.6115(3) 0.3755(3) 0.0319(15) Uani 1 1 d . .
H14A H 0.3516 0.5766 0.3813 0.038 Uiso 1 1 calc R U
H14B H 0.4448 0.5942 0.3412 0.038 Uiso 1 1 calc R U
C28 C 0.7172(5) 0.6954(3) 0.5966(3) 0.0350(16) Uani 1 1 d . .
H28A H 0.7506 0.6646 0.6360 0.042 Uiso 1 1 calc R U
H28B H 0.6839 0.7329 0.6174 0.042 Uiso 1 1 calc R U
C6 C 0.7364(6) 0.6695(4) 0.3764(3) 0.0361(16) Uani 1 1 d . .
C9 C 0.3406(6) 0.6744(3) 0.3433(3) 0.0343(16) Uani 1 1 d . .
C21 C 0.6227(7) 0.8413(4) 0.4724(4) 0.0447(17) Uani 1 1 d . U
H21 H 0.6722 0.8778 0.4787 0.054 Uiso 1 1 calc R U
C13 C 0.3430(6) 0.7880(4) 0.2921(4) 0.0438(18) Uani 1 1 d . .
H13 H 0.3830 0.8260 0.2833 0.053 Uiso 1 1 calc R U
C22 C 0.7803(6) 0.7690(4) 0.5062(4) 0.0406(17) Uani 1 1 d . .
C15 C 0.5078(7) 0.8566(4) 0.4592(4) 0.0435(17) Uani 1 1 d . U
C7 C 0.5791(6) 0.7402(3) 0.3121(3) 0.0361(15) Uani 1 1 d . U
H7 H 0.5482 0.7625 0.2685 0.043 Uiso 1 1 calc R U
C16 C 0.4318(6) 0.8075(3) 0.4726(3) 0.0374(17) Uani 1 1 d . .
C1 C 0.6931(6) 0.7209(4) 0.3254(3) 0.0384(17) Uani 1 1 d . .
C23 C 0.8090(6) 0.7240(3) 0.5645(4) 0.0370(16) Uani 1 1 d . .
C8 C 0.3973(6) 0.7322(3) 0.3299(3) 0.0326(15) Uani 1 1 d . .
C5 C 0.8385(6) 0.6409(4) 0.3761(4) 0.051(2) Uani 1 1 d . .
H5 H 0.8672 0.6061 0.4088 0.061 Uiso 1 1 calc R U
C10 C 0.2257(6) 0.6743(4) 0.3195(4) 0.054(2) Uani 1 1 d . .
H10 H 0.1852 0.6369 0.3293 0.064 Uiso 1 1 calc R U
C24 C 0.9200(6) 0.7122(4) 0.5951(4) 0.0495(19) Uani 1 1 d . .
H24 H 0.9404 0.6822 0.6342 0.059 Uiso 1 1 calc R U
C17 C 0.3228(7) 0.8273(4) 0.4684(4) 0.052(2) Uani 1 1 d . .
H17 H 0.2719 0.7954 0.4776 0.062 Uiso 1 1 calc R U
C12 C 0.2286(7) 0.7860(4) 0.2679(4) 0.057(2) Uani 1 1 d . .
H12 H 0.1903 0.8228 0.2423 0.069 Uiso 1 1 calc R U
C11 C 0.1712(7) 0.7291(5) 0.2818(5) 0.067(3) Uani 1 1 d . .
H11 H 0.0940 0.7278 0.2652 0.080 Uiso 1 1 calc R U
C27 C 0.8613(7) 0.8004(4) 0.4777(4) 0.058(2) Uani 1 1 d . .
H27 H 0.8413 0.8291 0.4375 0.070 Uiso 1 1 calc R U
C18 C 0.2891(8) 0.8939(4) 0.4508(4) 0.062(2) Uani 1 1 d . .
H18 H 0.2159 0.9067 0.4487 0.074 Uiso 1 1 calc R U
C20 C 0.4714(9) 0.9236(4) 0.4416(4) 0.061(2) Uani 1 1 d . .
H20 H 0.5216 0.9563 0.4334 0.073 Uiso 1 1 calc R U
C2 C 0.7563(7) 0.7428(5) 0.2771(4) 0.069(3) Uani 1 1 d . .
H2 H 0.7280 0.7768 0.2433 0.083 Uiso 1 1 calc R U
C19 C 0.3635(9) 0.9417(4) 0.4363(5) 0.071(3) Uani 1 1 d . .
H19 H 0.3398 0.9860 0.4230 0.085 Uiso 1 1 calc R U
C25 C 1.0009(7) 0.7438(5) 0.5690(5) 0.068(3) Uani 1 1 d . .
H25 H 1.0756 0.7357 0.5909 0.081 Uiso 1 1 calc R U
C26 C 0.9722(8) 0.7879(5) 0.5103(5) 0.076(3) Uani 1 1 d . .
H26 H 1.0276 0.8093 0.4927 0.091 Uiso 1 1 calc R U
C3 C 0.8565(7) 0.7158(6) 0.2788(5) 0.099(4) Uani 1 1 d . .
H3 H 0.8983 0.7318 0.2475 0.119 Uiso 1 1 calc R U
C4 C 0.8976(8) 0.6632(6) 0.3283(5) 0.090(4) Uani 1 1 d . .
H4 H 0.9660 0.6432 0.3285 0.108 Uiso 1 1 calc R U
O3 O 0.4823(3) 0.6213(2) 0.4442(2) 0.0254(9) Uani 1 1 d . .
O5 O 0.6307(3) 0.6595(2) 0.5467(2) 0.0292(10) Uani 1 1 d . .
O2 O 0.6819(4) 0.6474(2) 0.4244(2) 0.0311(10) Uani 1 1 d . .
O4 O 0.4611(4) 0.7430(2) 0.4895(2) 0.0358(11) Uani 1 1 d . .
H1 H 0.536(5) 0.519(3) 0.597(3) 0.02(2) Uiso 1 1 d . .

loop_
_atom_site_aniso_label
_atom_site_aniso_U_11
_atom_site_aniso_U_22
_atom_site_aniso_U_33
_atom_site_aniso_U_23
_atom_site_aniso_U_13
_atom_site_aniso_U_12
Tb2 0.02676(18) 0.02716(16) 0.02530(15) -0.00058(12) 0.00785(12) 0.00002(14)
Tb1 0.03092(19) 0.02639(16) 0.02765(16) -0.00181(12) 0.01003(12) 0.00041(14)
O1 0.031(3) 0.029(2) 0.020(2) 0.0038(19) 0.007(2) 0.000(2)
O13 0.049(3) 0.043(3) 0.031(2) 0.004(2) 0.008(2) -0.006(2)
O11 0.026(3) 0.034(2) 0.037(2) -0.0038(19) 0.010(2) 0.004(2)
O16 0.056(3) 0.033(3) 0.038(3) -0.009(2) 0.015(2) 0.003(3)
O7 0.039(3) 0.057(3) 0.050(3) 0.010(3) 0.008(2) -0.004(3)
O10 0.060(3) 0.035(3) 0.037(3) -0.008(2) 0.025(2) -0.009(2)
O6 0.046(3) 0.057(3) 0.040(3) -0.002(2) 0.007(2) -0.002(3)
O9 0.052(3) 0.033(3) 0.041(3) -0.004(2) 0.022(2) -0.004(2)
O12 0.042(3) 0.035(3) 0.064(3) -0.001(2) 0.015(3) 0.006(2)
O14 0.086(5) 0.044(3) 0.042(3) 0.001(2) 0.008(3) 0.003(3)
N3 0.046(4) 0.051(4) 0.051(4) 0.001(3) -0.005(3) 0.002(4)
N4 0.058(4) 0.051(4) 0.029(3) -0.004(3) 0.008(3) 0.000(3)
O15 0.171(7) 0.071(4) 0.028(3) -0.006(3) 0.015(4) 0.008(4)
N5 0.105(7) 0.041(4) 0.053(4) -0.009(3) 0.025(4) 0.018(4)
C29 0.062(5) 0.034(4) 0.038(4) -0.005(3) 0.026(4) -0.007(4)
O8 0.045(4) 0.128(6) 0.073(4) 0.008(4) -0.018(3) 0.009(4)
C31 0.028(4) 0.045(4) 0.042(4) 0.005(3) 0.008(3) 0.003(4)
C33 0.070(6) 0.052(5) 0.033(4) -0.008(3) 0.016(4) 0.003(5)
C30 0.147(10) 0.053(5) 0.085(7) -0.014(5) 0.087(7) -0.025(6)
C32 0.036(5) 0.066(6) 0.143(10) -0.023(6) 0.011(5) 0.014(5)
C35 0.126(10) 0.059(6) 0.095(8) -0.007(6) 0.019(7) -0.025(7)
C34 0.169(13) 0.081(8) 0.090(8) -0.011(6) 0.038(8) 0.056(8)
C36 0.48(3) 0.48(3) 0.50(3) 0.002(10) 0.122(12) 0.007(10)
O17 0.62(6) 1.17(11) 0.23(3) 0.14(4) 0.11(3) 0.49(7)
C37 0.58(4) 0.55(4) 0.62(4) -0.06(2) 0.16(2) 0.08(2)
Co1 0.0306(5) 0.0273(4) 0.0244(4) 0.0010(3) 0.0072(3) -0.0016(4)
N1 0.031(3) 0.029(3) 0.033(3) 0.003(2) 0.012(2) -0.003(2)
N2 0.038(4) 0.034(3) 0.034(3) 0.006(2) 0.011(3) -0.006(3)
C14 0.033(4) 0.035(4) 0.026(3) 0.002(3) 0.004(3) -0.004(3)
C28 0.034(4) 0.038(4) 0.031(3) -0.005(3) 0.005(3) -0.004(3)
C6 0.031(4) 0.046(4) 0.032(4) 0.006(3) 0.010(3) -0.001(3)
C9 0.034(4) 0.039(4) 0.029(3) 0.005(3) 0.006(3) 0.000(3)
C21 0.064(5) 0.030(4) 0.043(4) 0.003(3) 0.019(4) -0.008(4)
C13 0.048(5) 0.041(4) 0.041(4) 0.009(3) 0.010(3) 0.004(4)
C22 0.040(4) 0.040(4) 0.044(4) -0.008(3) 0.014(3) -0.014(4)
C15 0.057(4) 0.035(4) 0.040(4) -0.002(3) 0.017(3) 0.001(4)
C7 0.041(4) 0.035(3) 0.031(3) 0.010(3) 0.005(3) 0.001(3)
C16 0.049(5) 0.034(4) 0.030(4) 0.000(3) 0.011(3) 0.006(4)
C1 0.032(4) 0.052(4) 0.032(4) 0.010(3) 0.008(3) 0.002(3)
C23 0.038(4) 0.033(4) 0.038(4) -0.009(3) 0.006(3) -0.009(3)
C8 0.034(4) 0.035(4) 0.028(3) 0.001(3) 0.006(3) 0.002(3)
C5 0.030(4) 0.067(5) 0.059(5) 0.023(4) 0.019(4) 0.008(4)
C10 0.033(4) 0.068(5) 0.056(5) 0.022(4) 0.002(4) -0.004(4)
C24 0.037(5) 0.054(5) 0.053(5) -0.007(4) 0.004(4) -0.009(4)
C17 0.062(6) 0.039(4) 0.057(5) 0.001(4) 0.020(4) 0.016(4)
C12 0.040(5) 0.060(5) 0.066(5) 0.025(4) 0.000(4) 0.012(4)
C11 0.032(5) 0.083(6) 0.080(6) 0.031(5) 0.004(4) 0.004(5)
C27 0.058(6) 0.067(6) 0.049(5) 0.002(4) 0.010(4) -0.023(5)
C18 0.077(7) 0.051(5) 0.060(5) 0.004(4) 0.021(5) 0.026(5)
C20 0.099(8) 0.030(4) 0.057(5) 0.007(4) 0.024(5) 0.003(5)
C2 0.057(6) 0.100(7) 0.056(5) 0.046(5) 0.025(4) 0.009(5)
C19 0.107(9) 0.038(5) 0.069(6) 0.010(4) 0.025(6) 0.027(6)
C25 0.045(5) 0.079(7) 0.075(6) -0.017(5) 0.007(5) -0.016(5)
C26 0.050(6) 0.099(8) 0.085(7) -0.012(6) 0.031(5) -0.031(6)
C3 0.035(5) 0.175(11) 0.100(8) 0.093(8) 0.043(5) 0.036(6)
C4 0.044(6) 0.146(10) 0.090(7) 0.057(7) 0.039(5) 0.031(6)
O3 0.025(2) 0.028(2) 0.022(2) 0.0004(17) 0.0033(17) -0.0002(19)
O5 0.032(3) 0.030(2) 0.023(2) -0.0019(17) 0.0005(18) -0.005(2)
O2 0.035(3) 0.032(2) 0.030(2) 0.0007(18) 0.0142(19) -0.002(2)
O4 0.043(3) 0.030(2) 0.038(3) 0.004(2) 0.018(2) 0.005(2)

loop_
_atom_type_symbol
_atom_type_description
_atom_type_scat_dispersion_real
_atom_type_scat_dispersion_imag
_atom_type_scat_source
C C 0.0033 0.0016 'International Tables Vol C Tables 4.2.6.8 and 6.1.1.4'
H H 0.0000 0.0000 'International Tables Vol C Tables 4.2.6.8 and 6.1.1.4'
N N 0.0061 0.0033 'International Tables Vol C Tables 4.2.6.8 and 6.1.1.4'
O O 0.0106 0.0060 'International Tables Vol C Tables 4.2.6.8 and 6.1.1.4'
Co Co 0.3494 0.9721 'International Tables Vol C Tables 4.2.6.8 and 6.1.1.4'
Tb Tb -0.1723 4.1537 'International Tables Vol C Tables 4.2.6.8 and 6.1.1.4'

loop_
_geom_angle_atom_site_label_1
_geom_angle_atom_site_label_2
_geom_angle_atom_site_label_3
_geom_angle
_geom_angle_site_symmetry_1
_geom_angle_site_symmetry_3
O10 Tb2 O1 145.36(16) . 3_666
O10 Tb2 O1 77.15(16) . .
O1 Tb2 O1 68.36(17) 3_666 .
O10 Tb2 O11 75.45(15) . .
O1 Tb2 O11 95.86(15) 3_666 .
O1 Tb2 O11 71.39(15) . .
O10 Tb2 O3 98.36(15) . 3_666
O1 Tb2 O3 71.55(14) 3_666 3_666
O1 Tb2 O3 77.20(14) . 3_666
O11 Tb2 O3 148.59(14) . 3_666
O10 Tb2 O2 70.21(14) . 3_666
O1 Tb2 O2 128.09(14) 3_666 3_666
O1 Tb2 O2 124.57(15) . 3_666
O11 Tb2 O2 135.81(14) . 3_666
O3 Tb2 O2 65.17(14) 3_666 3_666
O10 Tb2 O7 85.95(17) . .
O1 Tb2 O7 125.29(16) 3_666 .
O1 Tb2 O7 146.75(16) . .
O11 Tb2 O7 76.78(15) . .
O3 Tb2 O7 134.17(15) 3_666 .
O2 Tb2 O7 73.90(15) 3_666 .
O10 Tb2 O6 130.80(18) . .
O1 Tb2 O6 74.74(17) 3_666 .
O1 Tb2 O6 124.22(16) . .
O11 Tb2 O6 72.49(15) . .
O3 Tb2 O6 127.77(15) 3_666 .
O2 Tb2 O6 111.01(15) 3_666 .
O7 Tb2 O6 51.10(17) . .
O10 Tb2 O5 131.24(14) . 3_666
O1 Tb2 O5 72.65(14) 3_666 3_666
O1 Tb2 O5 128.22(14) . 3_666
O11 Tb2 O5 146.21(13) . 3_666
O3 Tb2 O5 58.74(12) 3_666 3_666
O2 Tb2 O5 61.17(13) 3_666 3_666
O7 Tb2 O5 84.26(15) . 3_666
O6 Tb2 O5 73.82(14) . 3_666
O10 Tb2 N3 108.1(2) . .
O1 Tb2 N3 100.31(19) 3_666 .
O1 Tb2 N3 139.57(17) . .
O11 Tb2 N3 71.46(16) . .
O3 Tb2 N3 138.00(15) 3_666 .
O2 Tb2 N3 93.53(17) 3_666 .
O7 Tb2 N3 25.52(17) . .
O6 Tb2 N3 25.66(17) . .
O5 Tb2 N3 79.35(16) 3_666 .
O10 Tb2 Co1 98.29(11) . 3_666
O1 Tb2 Co1 92.28(11) 3_666 3_666
O1 Tb2 Co1 112.77(11) . 3_666
O11 Tb2 Co1 171.81(10) . 3_666
O3 Tb2 Co1 36.44(9) 3_666 3_666
O2 Tb2 Co1 36.00(10) 3_666 3_666
O7 Tb2 Co1 97.73(12) . 3_666
O6 Tb2 Co1 108.95(11) . 3_666
O5 Tb2 Co1 36.81(9) 3_666 3_666
N3 Tb2 Co1 106.17(12) . 3_666
O10 Tb2 Tb1 141.66(12) . 3_666
O1 Tb2 Tb1 37.81(11) 3_666 3_666
O1 Tb2 Tb1 88.71(10) . 3_666
O11 Tb2 Tb1 133.45(10) . 3_666
O3 Tb2 Tb1 43.41(9) 3_666 3_666
O2 Tb2 Tb1 90.28(10) 3_666 3_666
O7 Tb2 Tb1 120.93(12) . 3_666
O6 Tb2 Tb1 86.57(12) . 3_666
O5 Tb2 Tb1 40.83(9) 3_666 3_666
N3 Tb2 Tb1 105.70(14) . 3_666
Co1 Tb2 Tb1 54.606(17) 3_666 3_666
O1 Tb1 O9 84.07(15) . .
O1 Tb1 O16 150.08(16) . .
O9 Tb1 O16 85.21(15) . .
O1 Tb1 O12 124.43(16) . .
O9 Tb1 O12 75.25(17) . .
O16 Tb1 O12 79.14(17) . .
O1 Tb1 O5 75.23(14) . .
O9 Tb1 O5 141.98(15) . .
O16 Tb1 O5 97.05(15) . .
O12 Tb1 O5 142.58(15) . .
O1 Tb1 O13 78.47(16) . .
O9 Tb1 O13 70.67(16) . .
O16 Tb1 O13 71.63(16) . .
O12 Tb1 O13 136.30(16) . .
O5 Tb1 O13 74.12(14) . .
O1 Tb1 O11 71.61(15) . .
O9 Tb1 O11 73.54(15) . .
O16 Tb1 O11 131.09(16) . .
O12 Tb1 O11 53.24(15) . .
O5 Tb1 O11 126.65(13) . .
O13 Tb1 O11 135.06(15) . .
O1 Tb1 O4 127.59(15) . .
O9 Tb1 O4 147.11(15) . .
O16 Tb1 O4 70.75(15) . .
O12 Tb1 O4 78.34(15) . .
O5 Tb1 O4 65.53(14) . .
O13 Tb1 O4 119.41(15) . .
O11 Tb1 O4 105.42(14) . .
O1 Tb1 O3 69.50(14) . .
O9 Tb1 O3 141.01(14) . .
O16 Tb1 O3 131.24(14) . .
O12 Tb1 O3 96.15(14) . .
O5 Tb1 O3 58.42(12) . .
O13 Tb1 O3 127.54(14) . .
O11 Tb1 O3 71.21(13) . .
O4 Tb1 O3 60.88(13) . .
O1 Tb1 C31 97.73(19) . .
O9 Tb1 C31 68.70(18) . .
O16 Tb1 C31 104.2(2) . .
O12 Tb1 C31 26.69(17) . .
O5 Tb1 C31 144.69(17) . .
O13 Tb1 C31 139.36(18) . .
O11 Tb1 C31 27.05(17) . .
O4 Tb1 C31 95.19(17) . .
O3 Tb1 C31 86.52(17) . .
O1 Tb1 Co1 92.55(11) . .
O9 Tb1 Co1 176.60(11) . .
O16 Tb1 Co1 97.96(11) . .
O12 Tb1 Co1 106.50(12) . .
O5 Tb1 Co1 36.59(9) . .
O13 Tb1 Co1 109.08(11) . .
O11 Tb1 Co1 105.05(10) . .
O4 Tb1 Co1 36.09(10) . .
O3 Tb1 Co1 36.43(9) . .
C31 Tb1 Co1 111.51(14) . .
O1 Tb1 Tb2 38.31(11) . 3_666
O9 Tb1 Tb2 122.27(11) . 3_666
O16 Tb1 Tb2 140.08(12) . 3_666
O12 Tb1 Tb2 132.24(12) . 3_666
O5 Tb1 Tb2 43.19(9) . 3_666
O13 Tb1 Tb2 89.69(11) . 3_666
O11 Tb1 Tb2 87.08(10) . 3_666
O4 Tb1 Tb2 90.11(10) . 3_666
O3 Tb1 Tb2 40.53(9) . 3_666
C31 Tb1 Tb2 112.39(15) . 3_666
Co1 Tb1 Tb2 54.374(18) . 3_666
Tb1 O1 Tb2 103.88(17) . 3_666
Tb1 O1 Tb2 109.71(18) . .
Tb2 O1 Tb2 111.64(17) 3_666 .
Tb1 O1 H1 113(6) . .
Tb2 O1 H1 116(6) 3_666 .
Tb2 O1 H1 102(6) . .
N4 O13 Tb1 130.9(4) . .
C31 O11 Tb2 149.9(4) . .
C31 O11 Tb1 91.1(4) . .
Tb2 O11 Tb1 105.68(16) . .
C33 O16 Tb1 133.5(5) . .
N3 O7 Tb2 96.9(4) . .
C29 O10 Tb2 141.2(4) . .
N3 O6 Tb2 94.8(4) . .
C29 O9 Tb1 133.2(4) . .
C31 O12 Tb1 93.8(4) . .
O8 N3 O7 121.2(8) . .
O8 N3 O6 121.9(7) . .
O7 N3 O6 116.9(6) . .
O8 N3 Tb2 176.1(6) . .
O7 N3 Tb2 57.6(3) . .
O6 N3 Tb2 59.6(3) . .
O15 N4 O14 121.2(6) . .
O15 N4 O13 119.0(6) . .
O14 N4 O13 119.9(6) . .
C33 N5 C35 120.8(8) . .
C33 N5 C34 122.7(9) . .
C35 N5 C34 116.1(8) . .
O9 C29 O10 125.9(6) . .
O9 C29 C30 117.7(6) . .
O10 C29 C30 116.3(6) . .
O12 C31 O11 119.6(6) . .
O12 C31 C32 120.9(7) . .
O11 C31 C32 119.4(7) . .
O12 C31 Tb1 59.5(3) . .
O11 C31 Tb1 61.9(3) . .
C32 C31 Tb1 166.1(6) . .
O16 C33 N5 125.1(8) . .
O16 C33 H33 117.4 . .
N5 C33 H33 117.4 . .
C29 C30 H30A 109.5 . .
C29 C30 H30B 109.5 . .
H30A C30 H30B 109.5 . .
C29 C30 H30C 109.5 . .
H30A C30 H30C 109.5 . .
H30B C30 H30C 109.5 . .
C31 C32 H32A 109.5 . .
C31 C32 H32B 109.5 . .
H32A C32 H32B 109.5 . .
C31 C32 H32C 109.5 . .
H32A C32 H32C 109.5 . .
H32B C32 H32C 109.5 . .
N5 C35 H35A 109.5 . .
N5 C35 H35B 109.5 . .
H35A C35 H35B 109.5 . .
N5 C35 H35C 109.5 . .
H35A C35 H35C 109.5 . .
H35B C35 H35C 109.5 . .
N5 C34 H34A 109.5 . .
N5 C34 H34B 109.5 . .
H34A C34 H34B 109.5 . .
N5 C34 H34C 109.5 . .
H34A C34 H34C 109.5 . .
H34B C34 H34C 109.5 . .
O17 C36 C37 91(3) . .
O17 C36 H36A 113.5 . .
C37 C36 H36A 113.5 . .
O17 C36 H36B 113.5 . .
C37 C36 H36B 113.5 . .
H36A C36 H36B 110.8 . .
C36 O17 H17A 109.5 . .
C36 C37 H37A 112.5 . .
C36 C37 H37B 106.9 . .
H37A C37 H37B 109.5 . .
C36 C37 H37C 109.0 . .
H37A C37 H37C 109.5 . .
H37B C37 H37C 109.5 . .
O2 Co1 O4 172.14(18) . .
O2 Co1 O3 88.43(17) . .
O4 Co1 O3 85.28(18) . .
O2 Co1 N1 90.6(2) . .
O4 Co1 N1 94.5(2) . .
O3 Co1 N1 94.25(19) . .
O2 Co1 N2 95.7(2) . .
O4 Co1 N2 90.0(2) . .
O3 Co1 N2 172.19(19) . .
N1 Co1 N2 92.3(2) . .
O2 Co1 O5 84.81(18) . .
O4 Co1 O5 89.42(18) . .
O3 Co1 O5 79.80(16) . .
N1 Co1 O5 172.6(2) . .
N2 Co1 O5 93.97(19) . .
O2 Co1 Tb2 50.54(12) . 3_666
O4 Co1 Tb2 121.60(13) . 3_666
O3 Co1 Tb2 49.30(12) . 3_666
N1 Co1 Tb2 119.47(15) . 3_666
N2 Co1 Tb2 129.84(17) . 3_666
O5 Co1 Tb2 53.19(12) . 3_666
O2 Co1 Tb1 120.98(13) . .
O4 Co1 Tb1 51.23(13) . .
O3 Co1 Tb1 53.29(11) . .
N1 Co1 Tb1 129.65(16) . .
N2 Co1 Tb1 118.99(16) . .
O5 Co1 Tb1 49.54(13) . .
Tb2 Co1 Tb1 71.022(19) 3_666 .
C7 N1 C8 120.8(5) . .
C7 N1 Co1 121.3(5) . .
C8 N1 Co1 117.6(4) . .
C21 N2 C22 120.8(6) . .
C21 N2 Co1 122.8(5) . .
C22 N2 Co1 116.0(4) . .
O3 C14 C9 115.5(5) . .
O3 C14 H14A 108.4 . .
C9 C14 H14A 108.4 . .
O3 C14 H14B 108.4 . .
C9 C14 H14B 108.4 . .
H14A C14 H14B 107.5 . .
O5 C28 C23 115.4(5) . .
O5 C28 H28A 108.4 . .
C23 C28 H28A 108.4 . .
O5 C28 H28B 108.4 . .
C23 C28 H28B 108.4 . .
H28A C28 H28B 107.5 . .
O2 C6 C5 119.0(6) . .
O2 C6 C1 122.0(6) . .
C5 C6 C1 119.0(6) . .
C8 C9 C10 117.9(6) . .
C8 C9 C14 119.9(6) . .
C10 C9 C14 121.8(6) . .
N2 C21 C15 124.9(7) . .
N2 C21 H21 117.5 . .
C15 C21 H21 117.5 . .
C12 C13 C8 118.7(7) . .
C12 C13 H13 120.6 . .
C8 C13 H13 120.6 . .
C23 C22 C27 121.2(7) . .
C23 C22 N2 116.9(6) . .
C27 C22 N2 121.9(7) . .
C20 C15 C16 119.4(8) . .
C20 C15 C21 119.5(8) . .
C16 C15 C21 120.6(6) . .
N1 C7 C1 125.4(6) . .
N1 C7 H7 117.3 . .
C1 C7 H7 117.3 . .
O4 C16 C17 118.9(7) . .
O4 C16 C15 122.3(7) . .
C17 C16 C15 118.8(7) . .
C6 C1 C2 119.0(7) . .
C6 C1 C7 120.6(6) . .
C2 C1 C7 119.2(6) . .
C24 C23 C22 118.5(7) . .
C24 C23 C28 122.5(6) . .
C22 C23 C28 118.7(6) . .
C9 C8 C13 122.2(6) . .
C9 C8 N1 115.5(6) . .
C13 C8 N1 122.3(6) . .
C4 C5 C6 120.6(7) . .
C4 C5 H5 119.7 . .
C6 C5 H5 119.7 . .
C11 C10 C9 120.3(7) . .
C11 C10 H10 119.8 . .
C9 C10 H10 119.8 . .
C25 C24 C23 121.1(8) . .
C25 C24 H24 119.5 . .
C23 C24 H24 119.5 . .
C18 C17 C16 120.6(8) . .
C18 C17 H17 119.7 . .
C16 C17 H17 119.7 . .
C11 C12 C13 119.6(7) . .
C11 C12 H12 120.2 . .
C13 C12 H12 120.2 . .
C10 C11 C12 121.2(7) . .
C10 C11 H11 119.4 . .
C12 C11 H11 119.4 . .
C26 C27 C22 118.7(8) . .
C26 C27 H27 120.7 . .
C22 C27 H27 120.7 . .
C17 C18 C19 120.5(8) . .
C17 C18 H18 119.8 . .
C19 C18 H18 119.8 . .
C19 C20 C15 120.9(8) . .
C19 C20 H20 119.5 . .
C15 C20 H20 119.5 . .
C3 C2 C1 121.4(7) . .
C3 C2 H2 119.3 . .
C1 C2 H2 119.3 . .
C20 C19 C18 119.8(8) . .
C20 C19 H19 120.1 . .
C18 C19 H19 120.1 . .
C24 C25 C26 120.3(8) . .
C24 C25 H25 119.9 . .
C26 C25 H25 119.9 . .
C27 C26 C25 120.1(8) . .
C27 C26 H26 119.9 . .
C25 C26 H26 119.9 . .
C2 C3 C4 119.3(8) . .
C2 C3 H3 120.3 . .
C4 C3 H3 120.3 . .
C5 C4 C3 120.8(8) . .
C5 C4 H4 119.6 . .
C3 C4 H4 119.6 . .
C14 O3 Co1 116.6(3) . .
C14 O3 Tb2 121.1(3) . 3_666
Co1 O3 Tb2 94.26(16) . 3_666
C14 O3 Tb1 129.7(4) . .
Co1 O3 Tb1 90.28(14) . .
Tb2 O3 Tb1 96.06(12) 3_666 .
C28 O5 Co1 117.1(4) . .
C28 O5 Tb1 121.6(4) . .
Co1 O5 Tb1 93.87(16) . .
C28 O5 Tb2 129.3(4) . 3_666
Co1 O5 Tb2 90.00(14) . 3_666
Tb1 O5 Tb2 95.98(13) . 3_666
C6 O2 Co1 122.4(4) . .
C6 O2 Tb2 143.0(4) . 3_666
Co1 O2 Tb2 93.45(16) . 3_666
C16 O4 Co1 120.9(4) . .
C16 O4 Tb1 145.8(4) . .
Co1 O4 Tb1 92.68(16) . .

loop_
_geom_bond_atom_site_label_1
_geom_bond_atom_site_label_2
_geom_bond_distance
_geom_bond_site_symmetry_2
Tb2 O10 2.310(4) .
Tb2 O1 2.369(4) 3_666
Tb2 O1 2.407(4) .
Tb2 O11 2.413(4) .
Tb2 O3 2.425(4) 3_666
Tb2 O2 2.467(4) 3_666
Tb2 O7 2.477(5) .
Tb2 O6 2.520(5) .
Tb2 O5 2.554(4) 3_666
Tb2 N3 2.912(6) .
Tb2 Co1 3.1894(10) 3_666
Tb2 Tb1 3.7106(6) 3_666
Tb1 O1 2.343(4) .
Tb1 O9 2.367(4) .
Tb1 O16 2.377(4) .
Tb1 O12 2.409(5) .
Tb1 O5 2.439(4) .
Tb1 O13 2.461(4) .
Tb1 O11 2.462(4) .
Tb1 O4 2.496(4) .
Tb1 O3 2.564(4) .
Tb1 C31 2.791(7) .
Tb1 Co1 3.1986(10) .
Tb1 Tb2 3.7106(6) 3_666
O1 Tb2 2.369(4) 3_666
O1 H1 0.68(6) .
O13 N4 1.271(7) .
O11 C31 1.269(8) .
O16 C33 1.230(8) .
O7 N3 1.263(7) .
O10 C29 1.251(7) .
O6 N3 1.265(8) .
O9 C29 1.250(7) .
O12 C31 1.256(8) .
O14 N4 1.231(7) .
N3 O8 1.215(7) .
N4 O15 1.217(7) .
N5 C33 1.320(9) .
N5 C35 1.456(12) .
N5 C34 1.459(11) .
C29 C30 1.498(10) .
C31 C32 1.500(10) .
C33 H33 0.9300 .
C30 H30A 0.9600 .
C30 H30B 0.9600 .
C30 H30C 0.9600 .
C32 H32A 0.9600 .
C32 H32B 0.9600 .
C32 H32C 0.9600 .
C35 H35A 0.9600 .
C35 H35B 0.9600 .
C35 H35C 0.9600 .
C34 H34A 0.9600 .
C34 H34B 0.9600 .
C34 H34C 0.9600 .
C36 O17 1.433(10) .
C36 C37 1.540(10) .
C36 H36A 0.9700 .
C36 H36B 0.9700 .
O17 H17A 0.8200 .
C37 H37A 0.9600 .
C37 H37B 0.9600 .
C37 H37C 0.9601 .
Co1 O2 1.878(4) .
Co1 O4 1.886(4) .
Co1 O3 1.900(4) .
Co1 N1 1.906(5) .
Co1 N2 1.907(5) .
Co1 O5 1.911(4) .
Co1 Tb2 3.1895(10) 3_666
N1 C7 1.292(8) .
N1 C8 1.420(8) .
N2 C21 1.289(8) .
N2 C22 1.432(9) .
C14 O3 1.431(6) .
C14 C9 1.509(9) .
C14 H14A 0.9700 .
C14 H14B 0.9700 .
C28 O5 1.429(7) .
C28 C23 1.517(9) .
C28 H28A 0.9700 .
C28 H28B 0.9700 .
C6 O2 1.329(7) .
C6 C5 1.383(9) .
C6 C1 1.405(9) .
C9 C8 1.384(9) .
C9 C10 1.384(9) .
C21 C15 1.414(10) .
C21 H21 0.9300 .
C13 C12 1.380(10) .
C13 C8 1.386(9) .
C13 H13 0.9300 .
C22 C23 1.390(9) .
C22 C27 1.391(10) .
C15 C20 1.399(10) .
C15 C16 1.409(10) .
C7 C1 1.422(9) .
C7 H7 0.9300 .
C16 O4 1.329(7) .
C16 C17 1.386(10) .
C1 C2 1.406(10) .
C23 C24 1.375(10) .
C5 C4 1.366(11) .
C5 H5 0.9300 .
C10 C11 1.371(10) .
C10 H10 0.9300 .
C24 C25 1.367(11) .
C24 H24 0.9300 .
C17 C18 1.384(10) .
C17 H17 0.9300 .
C12 C11 1.379(11) .
C12 H12 0.9300 .
C11 H11 0.9300 .
C27 C26 1.383(12) .
C27 H27 0.9300 .
C18 C19 1.385(12) .
C18 H18 0.9300 .
C20 C19 1.361(12) .
C20 H20 0.9300 .
C2 C3 1.340(11) .
C2 H2 0.9300 .
C19 H19 0.9300 .
C25 C26 1.385(13) .
C25 H25 0.9300 .
C26 H26 0.9300 .
C3 C4 1.401(12) .
C3 H3 0.9300 .
C4 H4 0.9300 .
O3 Tb2 2.425(4) 3_666
O5 Tb2 2.554(4) 3_666
O2 Tb2 2.467(4) 3_666

loop_
_geom_torsion_atom_site_label_1
_geom_torsion_atom_site_label_2
_geom_torsion_atom_site_label_3
_geom_torsion_atom_site_label_4
_geom_torsion
_geom_torsion_site_symmetry_1
_geom_torsion_site_symmetry_4
Tb2 O7 N3 O8 -175.7(6) . .
Tb2 O7 N3 O6 6.0(6) . .
Tb2 O6 N3 O8 175.8(7) . .
Tb2 O6 N3 O7 -5.9(6) . .
Tb1 O13 N4 O15 -139.2(6) . .
Tb1 O13 N4 O14 41.2(9) . .
Tb1 O9 C29 O10 -5.6(12) . .
Tb1 O9 C29 C30 175.9(6) . .
Tb2 O10 C29 O9 -12.2(14) . .
Tb2 O10 C29 C30 166.3(6) . .
Tb1 O12 C31 O11 -15.3(6) . .
Tb1 O12 C31 C32 163.8(7) . .
Tb2 O11 C31 O12 139.8(6) . .
Tb1 O11 C31 O12 14.9(6) . .
Tb2 O11 C31 C32 -39.3(12) . .
Tb1 O11 C31 C32 -164.2(7) . .
Tb2 O11 C31 Tb1 124.9(8) . .
Tb1 O16 C33 N5 -152.8(6) . .
C35 N5 C33 O16 3.6(12) . .
C34 N5 C33 O16 176.7(8) . .
O3 C14 C9 C8 57.8(8) . .
O3 C14 C9 C10 -128.8(7) . .
C22 N2 C21 C15 -165.3(6) . .
Co1 N2 C21 C15 7.5(9) . .
C21 N2 C22 C23 123.1(7) . .
Co1 N2 C22 C23 -50.1(7) . .
C21 N2 C22 C27 -57.9(9) . .
Co1 N2 C22 C27 128.9(6) . .
N2 C21 C15 C20 -167.1(7) . .
N2 C21 C15 C16 21.0(10) . .
C8 N1 C7 C1 -161.4(6) . .
Co1 N1 C7 C1 11.9(9) . .
C20 C15 C16 O4 179.9(6) . .
C21 C15 C16 O4 -8.2(10) . .
C20 C15 C16 C17 -0.4(10) . .
C21 C15 C16 C17 171.5(6) . .
O2 C6 C1 C2 178.7(7) . .
C5 C6 C1 C2 -1.8(11) . .
O2 C6 C1 C7 -14.3(10) . .
C5 C6 C1 C7 165.2(7) . .
N1 C7 C1 C6 20.4(11) . .
N1 C7 C1 C2 -172.6(7) . .
C27 C22 C23 C24 1.6(10) . .
N2 C22 C23 C24 -179.4(6) . .
C27 C22 C23 C28 175.6(6) . .
N2 C22 C23 C28 -5.4(9) . .
O5 C28 C23 C24 -128.9(7) . .
O5 C28 C23 C22 57.3(8) . .
C10 C9 C8 C13 -2.0(10) . .
C14 C9 C8 C13 171.7(6) . .
C10 C9 C8 N1 179.8(6) . .
C14 C9 C8 N1 -6.5(8) . .
C12 C13 C8 C9 0.8(10) . .
C12 C13 C8 N1 178.9(6) . .
C7 N1 C8 C9 124.9(7) . .
Co1 N1 C8 C9 -48.6(7) . .
C7 N1 C8 C13 -53.3(9) . .
Co1 N1 C8 C13 133.2(6) . .
O2 C6 C5 C4 -179.0(8) . .
C1 C6 C5 C4 1.5(12) . .
C8 C9 C10 C11 2.3(11) . .
C14 C9 C10 C11 -171.3(7) . .
C22 C23 C24 C25 0.0(11) . .
C28 C23 C24 C25 -173.8(7) . .
O4 C16 C17 C18 -179.8(6) . .
C15 C16 C17 C18 0.5(10) . .
C8 C13 C12 C11 0.1(12) . .
C9 C10 C11 C12 -1.5(14) . .
C13 C12 C11 C10 0.2(14) . .
C23 C22 C27 C26 -2.3(12) . .
N2 C22 C27 C26 178.8(7) . .
C16 C17 C18 C19 0.7(12) . .
C16 C15 C20 C19 -0.9(11) . .
C21 C15 C20 C19 -172.9(7) . .
C6 C1 C2 C3 0.0(14) . .
C7 C1 C2 C3 -167.1(9) . .
C15 C20 C19 C18 2.1(13) . .
C17 C18 C19 C20 -2.0(13) . .
C23 C24 C25 C26 -0.9(13) . .
C22 C27 C26 C25 1.4(13) . .
C24 C25 C26 C27 0.1(14) . .
C1 C2 C3 C4 1.9(18) . .
C6 C5 C4 C3 0.5(16) . .
C2 C3 C4 C5 -2.2(19) . .
C9 C14 O3 Co1 -44.4(6) . .
C9 C14 O3 Tb2 -157.9(4) . 3_666
C9 C14 O3 Tb1 70.6(6) . .
O2 Co1 O3 C14 -92.7(4) . .
O4 Co1 O3 C14 92.0(4) . .
N1 Co1 O3 C14 -2.2(4) . .
O5 Co1 O3 C14 -177.7(4) . .
Tb2 Co1 O3 C14 -128.1(4) 3_666 .
Tb1 Co1 O3 C14 135.8(4) . .
O2 Co1 O3 Tb2 35.42(16) . 3_666
O4 Co1 O3 Tb2 -139.86(17) . 3_666
N1 Co1 O3 Tb2 125.94(18) . 3_666
O5 Co1 O3 Tb2 -49.59(15) . 3_666
Tb1 Co1 O3 Tb2 -96.10(13) . 3_666
O2 Co1 O3 Tb1 131.52(15) . .
O4 Co1 O3 Tb1 -43.76(15) . .
N1 Co1 O3 Tb1 -137.96(18) . .
O5 Co1 O3 Tb1 46.51(15) . .
Tb2 Co1 O3 Tb1 96.10(13) 3_666 .
C23 C28 O5 Co1 -44.4(7) . .
C23 C28 O5 Tb1 -158.2(4) . .
C23 C28 O5 Tb2 70.4(7) . 3_666
C5 C6 O2 Co1 157.3(5) . .
C1 C6 O2 Co1 -23.2(9) . .
C5 C6 O2 Tb2 -38.6(10) . 3_666
C1 C6 O2 Tb2 140.9(6) . 3_666
O3 Co1 O2 C6 135.9(5) . .
N1 Co1 O2 C6 41.6(5) . .
N2 Co1 O2 C6 -50.8(5) . .
O5 Co1 O2 C6 -144.2(5) . .
Tb2 Co1 O2 C6 170.5(5) 3_666 .
Tb1 Co1 O2 C6 -179.7(4) . .
O3 Co1 O2 Tb2 -34.68(15) . 3_666
N1 Co1 O2 Tb2 -128.91(18) . 3_666
N2 Co1 O2 Tb2 138.70(18) . 3_666
O5 Co1 O2 Tb2 45.22(15) . 3_666
Tb1 Co1 O2 Tb2 9.76(18) . 3_666
C17 C16 O4 Co1 149.5(5) . .
C15 C16 O4 Co1 -30.9(8) . .
C17 C16 O4 Tb1 -43.0(10) . .
C15 C16 O4 Tb1 136.6(6) . .
O3 Co1 O4 C16 -141.7(5) . .
N1 Co1 O4 C16 -47.8(5) . .
N2 Co1 O4 C16 44.6(5) . .
O5 Co1 O4 C16 138.5(5) . .
Tb2 Co1 O4 C16 -176.7(4) 3_666 .
Tb1 Co1 O4 C16 173.0(5) . .
O3 Co1 O4 Tb1 45.33(15) . .
N1 Co1 O4 Tb1 139.23(18) . .
N2 Co1 O4 Tb1 -128.45(19) . .
O5 Co1 O4 Tb1 -34.48(16) . .
Tb2 Co1 O4 Tb1 10.31(19) 3_666 .
